data_1568171
loop_
_publ_author_name
'Dalhoff, Rosalie'
'Schmidt, Regina'
'Steeb, Lena'
'Rabatinova, Kristina'
'Witte, Matthias'
'Teeuwen, Simon'
'Benjama&#xe2;, Salim'
'H&#xfc;ppe, Henrika'
'Hoffmann, Alexander'
'Herres-Pawlis, Sonja'

_publ_section_title
;
 The bridge towards a more stable and active side-on-peroxido
 (Cu<sub>2</sub><sup>II</sup>(&#xb5;-&#x3b7;<sup>2</sup>:&#x3b7;<sup>2</sup>-O<sub>2</sub>))
 complex as a tyrosinase model system.
;
_journal_issue 0
_journal_name_full 'Faraday discussions'
_journal_page_first 134
_journal_page_last 153
_journal_paper_doi 10.1039/d2fd00162d
_journal_volume 244
_journal_year 2023
_chemical_formula_moiety 'C46 H62 Cu2 N12, 2(C F3 O3 S)'
_chemical_formula_sum 'C48 H62 Cu2 F6 N12 O6 S2'
_chemical_formula_weight 1208.29
_space_group_crystal_system monoclinic
_space_group_IT_number 14
_space_group_name_Hall '-P 2ybc'
_space_group_name_H-M_alt 'P 1 21/c 1'
_atom_sites_solution_hydrogens geom
_audit_creation_method SHELXL-2018/3
_audit_update_record
;
2022-11-16 deposited with the CCDC.	2022-12-20 downloaded from the CCDC.
;
_cell_angle_alpha 90
_cell_angle_beta 109.81(3)
_cell_angle_gamma 90
_cell_formula_units_Z 2
_cell_length_a 13.994(3)
_cell_length_b 13.812(3)
_cell_length_c 15.483(3)
_cell_measurement_reflns_used 41455
_cell_measurement_temperature 100(2)
_cell_measurement_theta_max 33.61
_cell_measurement_theta_min 2.14
_cell_volume 2815.5(11)
_computing_cell_refinement
;
X-Area Recipe 1.36.0.0 (STOE, 2020)
;
_computing_data_collection
;
X-Area Pilatus3_SV 1.31.170.0 (STOE, 2020)
;
_computing_data_reduction
;
X-Area Integrate 1.78.3.0 (STOE, 2020)
X-Area LANA 1.83.8.0 (STOE, 2020)
;
_computing_molecular_graphics SHELXTL
_computing_publication_material
;
STOE & Cie GmbH, X-Area, software package for collecting single-crystal or
multi-domain crystal data on STOE area-detector diffractometers, for image 
processing, for the correction and scaling of reflection intensities and 
for outlier rejection, version 1.90, Darmstadt 2020
;
_computing_structure_refinement 'SHELXL-2018/3 (Sheldrick, 2018)'
_computing_structure_solution 'SHELXT 2018/2 (Sheldrick, 2018)'
_diffrn_ambient_temperature 100
_diffrn_detector 'Hybrid Pixel Counting Detector'
_diffrn_detector_area_resol_mean 5.81
_diffrn_detector_type 'Dectris Pilatus 200K'
_diffrn_measured_fraction_theta_full 0.997
_diffrn_measured_fraction_theta_max 0.997
_diffrn_measurement_details ' 1196 frames, detector distance = 60 mm'
_diffrn_measurement_device '4-circle diffractometer'
_diffrn_measurement_device_type 'STOE STADIVARI'
_diffrn_measurement_method 'rotation method, \w scans'
_diffrn_radiation_collimation '0.6 mm diameter'
_diffrn_radiation_monochromator 'Graded multilayer mirror'
_diffrn_radiation_polarisn_norm 270
_diffrn_radiation_probe x-ray
_diffrn_radiation_type 'Mo K\a'
_diffrn_radiation_wavelength 0.71073
_diffrn_reflns_av_R_equivalents 0.1096
_diffrn_reflns_av_unetI/netI 0.0575
_diffrn_reflns_Laue_measured_fraction_full 0.997
_diffrn_reflns_Laue_measured_fraction_max 0.997
_diffrn_reflns_limit_h_max 14
_diffrn_reflns_limit_h_min -17
_diffrn_reflns_limit_k_max 17
_diffrn_reflns_limit_k_min -17
_diffrn_reflns_limit_l_max 19
_diffrn_reflns_limit_l_min -19
_diffrn_reflns_number 24386
_diffrn_reflns_point_group_measured_fraction_full 0.997
_diffrn_reflns_point_group_measured_fraction_max 0.997
_diffrn_reflns_theta_full 25.242
_diffrn_reflns_theta_max 25.999
_diffrn_reflns_theta_min 2.137
_diffrn_source 'Genix Mo'
_diffrn_source_current 1.000
_diffrn_source_power 0.050
_diffrn_source_voltage 50
_exptl_absorpt_coefficient_mu 0.906
_exptl_absorpt_correction_T_max 0.7627
_exptl_absorpt_correction_T_min 0.1460
_exptl_absorpt_correction_type multi-scan
_exptl_absorpt_process_details
;
STOE X-Red32, absorption correction by Gaussian integration, analogous to
P. Coppens in: F. R. Ahmed (Editor), "Crystallographic Computing", Munksgaard,
Copenhagen (1970), 255 - 270. Afterwards scaling of reflection intensities was
performed within STOE LANA. J. Koziskova, F. Hahn, J. Richter, J. Kozisek, Acta
Chimica Slovaca, vol. 9, no. 2, 2016, pp. 136 - 140.
Finally a spherical absorption correction was done within STOE LANA.
;
_exptl_crystal_colour colorless
_exptl_crystal_density_diffrn 1.425
_exptl_crystal_description block
_exptl_crystal_F_000 1252
_exptl_crystal_size_max 0.250
_exptl_crystal_size_mid 0.200
_exptl_crystal_size_min 0.170
_refine_diff_density_max 0.421
_refine_diff_density_min -1.469
_refine_diff_density_rms 0.082
_refine_ls_extinction_method none
_refine_ls_goodness_of_fit_ref 1.107
_refine_ls_hydrogen_treatment constr
_refine_ls_matrix_type full
_refine_ls_number_parameters 350
_refine_ls_number_reflns 5512
_refine_ls_number_restraints 0
_refine_ls_restrained_S_all 1.107
_refine_ls_R_factor_all 0.0637
_refine_ls_R_factor_gt 0.0557
_refine_ls_shift/su_max 0.001
_refine_ls_shift/su_mean 0.000
_refine_ls_structure_factor_coef Fsqd
_refine_ls_weighting_details 'w=1/[\s^2^(Fo^2^)+(0.0947P)^2^+0.4325P] where P=(Fo^2^+2Fc^2^)/3'
_refine_ls_weighting_scheme calc
_refine_ls_wR_factor_gt 0.1557
_refine_ls_wR_factor_ref 0.1630
_reflns_Friedel_coverage 0.000
_reflns_number_gt 4627
_reflns_number_total 5512
_reflns_threshold_expression 'I > 2\s(I)'
_cod_data_source_file d2fd00162d2.cif
_cod_data_source_block C5
_cod_depositor_comments 'Adding full bibliography for 1568167--1568173.cif.'
_cod_original_cell_volume 2815.7(11)
_cod_original_sg_symbol_H-M 'P 21/c'
_cod_database_code 1568171
_shelx_shelxl_version_number 2018/3
_shelx_space_group_comment
;
The symmetry employed for this shelxl refinement is uniquely defined
by the following loop, which should always be used as a source of
symmetry information in preference to the above space-group names.
They are only intended as comments.
;
_shelx_estimated_absorpt_t_min 0.805
_shelx_estimated_absorpt_t_max 0.861

loop_
_space_group_symop_operation_xyz
'x, y, z'
'-x, y+1/2, -z+1/2'
'-x, -y, -z'
'x, -y-1/2, z-1/2'

loop_
_atom_site_label
_atom_site_type_symbol
_atom_site_fract_x
_atom_site_fract_y
_atom_site_fract_z
_atom_site_U_iso_or_equiv
_atom_site_adp_type
_atom_site_occupancy
_atom_site_site_symmetry_order
_atom_site_calc_flag
_atom_site_refinement_flags_posn
_atom_site_refinement_flags_adp
_atom_site_refinement_flags_occupancy
_atom_site_disorder_assembly
_atom_site_disorder_group
Cu1 Cu 0.77369(3) 0.41485(2) 0.34330(2) 0.03894(15) Uani 1 1 d . . . . .
C1 C 0.8132(2) 0.21015(19) 0.30757(19) 0.0371(6) Uani 1 1 d . . . . .
H1 H 0.826809 0.141379 0.295236 0.045 Uiso 1 1 calc R U . . .
S1 S 0.81720(6) 0.57012(5) 0.75693(5) 0.0424(2) Uani 1 1 d . . . . .
F1 F 0.93580(14) 0.71624(13) 0.75463(13) 0.0557(5) Uani 1 1 d . . . . .
O1 O 0.75949(18) 0.50471(16) 0.68561(17) 0.0566(6) Uani 1 1 d . . . . .
N1 N 0.80860(17) 0.26527(16) 0.22727(15) 0.0373(5) Uani 1 1 d . . . . .
F2 F 0.82376(17) 0.68301(14) 0.62358(13) 0.0682(6) Uani 1 1 d . . . . .
C2 C 0.8178(2) 0.2323(2) 0.1480(2) 0.0422(6) Uani 1 1 d . . . . .
H2 H 0.830233 0.167370 0.134512 0.051 Uiso 1 1 calc R U . . .
O2 O 0.89688(18) 0.52409(15) 0.83105(15) 0.0568(6) Uani 1 1 d . . . . .
N2 N 0.79008(17) 0.36275(15) 0.22353(15) 0.0381(5) Uani 1 1 d . . . . .
O3 O 0.75925(16) 0.64015(17) 0.78590(15) 0.0541(5) Uani 1 1 d . . . . .
F3 F 0.95489(18) 0.59247(15) 0.67949(18) 0.0734(7) Uani 1 1 d . . . . .
C3 C 0.8058(2) 0.3101(2) 0.0915(2) 0.0469(7) Uani 1 1 d . . . . .
H3 H 0.808653 0.310222 0.031126 0.056 Uiso 1 1 calc R U . . .
N3 N 0.71555(16) 0.21166(15) 0.32187(16) 0.0367(5) Uani 1 1 d . . . . .
N4 N 0.68253(17) 0.29450(16) 0.35106(16) 0.0386(5) Uani 1 1 d . . . . .
C4 C 0.7882(2) 0.3903(2) 0.13977(19) 0.0397(6) Uani 1 1 d . . . . .
N5 N 0.89938(16) 0.33474(15) 0.42140(15) 0.0359(5) Uani 1 1 d . . . . .
C5 C 0.7681(2) 0.4945(2) 0.1099(2) 0.0461(7) Uani 1 1 d . . . . .
N6 N 0.73394(18) 0.54055(17) 0.36493(17) 0.0425(5) Uani 1 1 d . . . . .
C6 C 0.6598(3) 0.5204(2) 0.1032(3) 0.0603(9) Uani 1 1 d . . . . .
H6A H 0.646428 0.588457 0.085334 0.090 Uiso 1 1 calc R U . . .
H6B H 0.651623 0.510164 0.162988 0.090 Uiso 1 1 calc R U . . .
H6C H 0.611736 0.479171 0.057135 0.090 Uiso 1 1 calc R U . . .
C9 C 0.6481(2) 0.1389(2) 0.3093(2) 0.0423(6) Uani 1 1 d . . . . .
H9 H 0.654407 0.075340 0.288488 0.051 Uiso 1 1 calc R U . . .
C8 C 0.7801(3) 0.5076(2) 0.0156(2) 0.0613(9) Uani 1 1 d . . . . .
H8A H 0.766507 0.575151 -0.003959 0.092 Uiso 1 1 calc R U . . .
H8B H 0.731946 0.465298 -0.029260 0.092 Uiso 1 1 calc R U . . .
H8C H 0.849557 0.490567 0.019899 0.092 Uiso 1 1 calc R U . . .
C7 C 0.8448(3) 0.5603(2) 0.1795(2) 0.0536(8) Uani 1 1 d . . . . .
H7A H 0.831842 0.627877 0.159820 0.080 Uiso 1 1 calc R U . . .
H7B H 0.913874 0.542401 0.183145 0.080 Uiso 1 1 calc R U . . .
H7C H 0.837817 0.552487 0.239972 0.080 Uiso 1 1 calc R U . . .
C10 C 0.5681(2) 0.1747(2) 0.3326(2) 0.0454(7) Uani 1 1 d . . . . .
H10 H 0.508605 0.140820 0.331426 0.054 Uiso 1 1 calc R U . . .
C11 C 0.5927(2) 0.27154(19) 0.3583(2) 0.0393(6) Uani 1 1 d . . . . .
C12 C 0.5328(2) 0.3460(2) 0.3906(2) 0.0426(6) Uani 1 1 d . . . . .
C13 C 0.4938(2) 0.4252(2) 0.3168(2) 0.0447(7) Uani 1 1 d . . . . .
H13A H 0.456667 0.474282 0.338510 0.067 Uiso 1 1 calc R U . . .
H13B H 0.448296 0.396051 0.260038 0.067 Uiso 1 1 calc R U . . .
H13C H 0.551441 0.455479 0.305031 0.067 Uiso 1 1 calc R U . . .
C14 C 0.6017(2) 0.3917(2) 0.4811(2) 0.0492(7) Uani 1 1 d . . . . .
H14A H 0.563481 0.441072 0.501151 0.074 Uiso 1 1 calc R U . . .
H14B H 0.660720 0.421593 0.471400 0.074 Uiso 1 1 calc R U . . .
H14C H 0.624591 0.341359 0.528281 0.074 Uiso 1 1 calc R U . . .
C15 C 0.4417(2) 0.2976(2) 0.4066(2) 0.0501(7) Uani 1 1 d . . . . .
H15A H 0.403368 0.346187 0.427457 0.075 Uiso 1 1 calc R U . . .
H15B H 0.465837 0.247091 0.453446 0.075 Uiso 1 1 calc R U . . .
H15C H 0.397720 0.268552 0.349152 0.075 Uiso 1 1 calc R U . . .
C16 C 0.8994(2) 0.24173(19) 0.39384(19) 0.0365(6) Uani 1 1 d . . . . .
C17 C 0.9718(2) 0.17484(19) 0.43987(19) 0.0382(6) Uani 1 1 d . . . . .
H17 H 0.969910 0.110560 0.417504 0.046 Uiso 1 1 calc R U . . .
C18 C 1.0483(2) 0.2040(2) 0.5204(2) 0.0422(6) Uani 1 1 d . . . . .
H18 H 1.099095 0.159769 0.554426 0.051 Uiso 1 1 calc R U . . .
C19 C 1.0482(2) 0.29818(19) 0.54900(19) 0.0398(6) Uani 1 1 d . . . . .
H19 H 1.099100 0.319351 0.603793 0.048 Uiso 1 1 calc R U . . .
C20 C 0.9742(2) 0.36266(19) 0.49821(19) 0.0371(6) Uani 1 1 d . . . . .
C21 C 0.9761(2) 0.46721(19) 0.52743(19) 0.0394(6) Uani 1 1 d . . . . .
H21A H 1.015525 0.472774 0.593713 0.047 Uiso 1 1 calc R U . . .
H21B H 0.905852 0.489155 0.517802 0.047 Uiso 1 1 calc R U . . .
C31 C 0.7040(2) 0.6144(2) 0.3777(2) 0.0418(6) Uani 1 1 d . . . . .
C32 C 0.6654(2) 0.7083(2) 0.3941(2) 0.0502(7) Uani 1 1 d . . . . .
H32A H 0.687876 0.758564 0.360580 0.075 Uiso 1 1 calc R U . . .
H32B H 0.691491 0.722783 0.459945 0.075 Uiso 1 1 calc R U . . .
H32C H 0.591052 0.706576 0.372801 0.075 Uiso 1 1 calc R U . . .
C41 C 0.8869(2) 0.6437(2) 0.7015(2) 0.0464(7) Uani 1 1 d . . . . .

loop_
_atom_site_aniso_label
_atom_site_aniso_U_11
_atom_site_aniso_U_22
_atom_site_aniso_U_33
_atom_site_aniso_U_23
_atom_site_aniso_U_13
_atom_site_aniso_U_12
Cu1 0.0453(2) 0.0319(2) 0.0403(2) -0.00262(12) 0.01542(17) 0.00093(12)
C1 0.0421(13) 0.0334(13) 0.0364(15) -0.0028(11) 0.0140(11) -0.0018(10)
S1 0.0490(4) 0.0354(4) 0.0448(4) -0.0006(3) 0.0185(3) -0.0029(3)
F1 0.0690(11) 0.0481(10) 0.0520(11) -0.0073(8) 0.0230(9) -0.0179(9)
O1 0.0664(13) 0.0454(12) 0.0575(14) -0.0124(10) 0.0205(11) -0.0149(10)
N1 0.0435(12) 0.0338(11) 0.0362(13) -0.0030(9) 0.0156(10) -0.0018(9)
F2 0.0926(15) 0.0589(12) 0.0434(11) 0.0097(9) 0.0103(10) -0.0153(11)
C2 0.0481(15) 0.0404(14) 0.0398(16) -0.0063(11) 0.0173(12) -0.0010(12)
O2 0.0749(14) 0.0416(12) 0.0491(13) 0.0096(9) 0.0148(11) 0.0079(10)
N2 0.0427(12) 0.0286(10) 0.0418(13) -0.0011(9) 0.0127(10) 0.0002(9)
O3 0.0469(11) 0.0597(13) 0.0567(14) -0.0077(11) 0.0191(10) 0.0040(10)
F3 0.0798(15) 0.0725(14) 0.0871(17) -0.0165(11) 0.0536(14) -0.0026(11)
C3 0.0572(17) 0.0476(16) 0.0395(16) -0.0043(13) 0.0212(13) -0.0041(14)
N3 0.0406(11) 0.0325(11) 0.0378(12) -0.0014(9) 0.0142(10) -0.0008(9)
N4 0.0420(12) 0.0342(11) 0.0403(13) -0.0029(9) 0.0149(10) 0.0010(9)
C4 0.0463(15) 0.0407(14) 0.0348(15) -0.0011(11) 0.0173(12) -0.0030(12)
N5 0.0420(11) 0.0320(10) 0.0361(12) -0.0019(9) 0.0162(9) -0.0035(9)
C5 0.0600(17) 0.0368(14) 0.0424(16) 0.0035(12) 0.0185(14) 0.0006(13)
N6 0.0481(13) 0.0382(12) 0.0429(14) -0.0009(10) 0.0178(11) -0.0003(10)
C6 0.069(2) 0.0491(18) 0.062(2) 0.0116(16) 0.0209(17) 0.0103(16)
C9 0.0457(15) 0.0341(13) 0.0460(16) -0.0016(12) 0.0140(12) -0.0048(11)
C8 0.093(3) 0.0467(17) 0.048(2) 0.0040(15) 0.0296(18) -0.0068(17)
C7 0.075(2) 0.0377(15) 0.0500(19) -0.0033(13) 0.0238(17) -0.0090(15)
C10 0.0428(15) 0.0386(14) 0.0561(18) -0.0015(13) 0.0184(13) -0.0052(12)
C11 0.0393(13) 0.0381(14) 0.0392(15) 0.0030(11) 0.0116(11) 0.0005(11)
C12 0.0433(14) 0.0404(15) 0.0464(17) 0.0023(12) 0.0179(12) 0.0044(12)
C13 0.0422(15) 0.0421(15) 0.0494(18) 0.0058(12) 0.0151(13) 0.0029(11)
C14 0.0504(17) 0.0482(16) 0.0499(18) -0.0018(14) 0.0183(14) 0.0090(13)
C15 0.0486(16) 0.0488(17) 0.059(2) 0.0077(14) 0.0259(15) 0.0039(13)
C16 0.0405(13) 0.0356(13) 0.0349(14) -0.0007(11) 0.0147(11) -0.0026(11)
C17 0.0437(14) 0.0315(13) 0.0410(15) 0.0002(11) 0.0164(12) 0.0009(11)
C18 0.0436(14) 0.0387(14) 0.0422(16) 0.0036(12) 0.0119(12) 0.0014(12)
C19 0.0423(14) 0.0386(14) 0.0380(15) 0.0002(11) 0.0131(12) -0.0034(11)
C20 0.0412(14) 0.0343(13) 0.0385(15) 0.0009(11) 0.0171(11) -0.0015(11)
C21 0.0467(14) 0.0356(14) 0.0369(14) -0.0036(11) 0.0154(12) -0.0020(11)
C31 0.0467(15) 0.0380(15) 0.0442(16) 0.0004(12) 0.0197(13) -0.0038(12)
C32 0.0624(18) 0.0361(14) 0.059(2) -0.0001(13) 0.0293(16) 0.0060(13)
C41 0.0566(17) 0.0404(15) 0.0438(17) -0.0050(12) 0.0191(13) -0.0055(13)

loop_
_atom_type_symbol
_atom_type_description
_atom_type_scat_dispersion_real
_atom_type_scat_dispersion_imag
_atom_type_scat_source
C C 0.0033 0.0016 'International Tables Vol C Tables 4.2.6.8 and 6.1.1.4'
H H 0.0000 0.0000 'International Tables Vol C Tables 4.2.6.8 and 6.1.1.4'
N N 0.0061 0.0033 'International Tables Vol C Tables 4.2.6.8 and 6.1.1.4'
O O 0.0106 0.0060 'International Tables Vol C Tables 4.2.6.8 and 6.1.1.4'
F F 0.0171 0.0103 'International Tables Vol C Tables 4.2.6.8 and 6.1.1.4'
S S 0.1246 0.1234 'International Tables Vol C Tables 4.2.6.8 and 6.1.1.4'
Cu Cu 0.3201 1.2651 'International Tables Vol C Tables 4.2.6.8 and 6.1.1.4'

loop_
_geom_angle_atom_site_label_1
_geom_angle_atom_site_label_2
_geom_angle_atom_site_label_3
_geom_angle
_geom_angle_site_symmetry_1
_geom_angle_site_symmetry_3
_geom_angle_publ_flag
N6 Cu1 N2 127.34(10) . . ?
N6 Cu1 N5 128.85(10) . . ?
N2 Cu1 N5 90.42(9) . . ?
N6 Cu1 N4 119.42(10) . . ?
N2 Cu1 N4 91.70(9) . . ?
N5 Cu1 N4 87.52(9) . . ?
N1 C1 N3 110.7(2) . . ?
N1 C1 C16 113.2(2) . . ?
N3 C1 C16 111.5(2) . . ?
N1 C1 H1 107.0 . . ?
N3 C1 H1 107.0 . . ?
C16 C1 H1 107.0 . . ?
O3 S1 O1 115.72(14) . . ?
O3 S1 O2 114.51(14) . . ?
O1 S1 O2 114.36(14) . . ?
O3 S1 C41 102.85(14) . . ?
O1 S1 C41 103.88(14) . . ?
O2 S1 C41 103.20(15) . . ?
C2 N1 N2 111.5(2) . . ?
C2 N1 C1 127.9(2) . . ?
N2 N1 C1 120.6(2) . . ?
N1 C2 C3 106.7(2) . . ?
N1 C2 H2 126.7 . . ?
C3 C2 H2 126.7 . . ?
C4 N2 N1 105.1(2) . . ?
C4 N2 Cu1 142.49(19) . . ?
N1 N2 Cu1 112.35(16) . . ?
C2 C3 C4 106.7(3) . . ?
C2 C3 H3 126.6 . . ?
C4 C3 H3 126.6 . . ?
C9 N3 N4 111.9(2) . . ?
C9 N3 C1 128.0(2) . . ?
N4 N3 C1 120.1(2) . . ?
C11 N4 N3 105.2(2) . . ?
C11 N4 Cu1 142.20(19) . . ?
N3 N4 Cu1 111.08(16) . . ?
N2 C4 C3 109.9(2) . . ?
N2 C4 C5 120.5(2) . . ?
C3 C4 C5 129.6(3) . . ?
C20 N5 C16 117.8(2) . . ?
C20 N5 Cu1 127.66(18) . . ?
C16 N5 Cu1 114.28(17) . . ?
C4 C5 C6 108.8(3) . . ?
C4 C5 C7 109.6(3) . . ?
C6 C5 C7 110.6(3) . . ?
C4 C5 C8 109.5(3) . . ?
C6 C5 C8 109.6(3) . . ?
C7 C5 C8 108.8(3) . . ?
C31 N6 Cu1 175.7(2) . . ?
C5 C6 H6A 109.5 . . ?
C5 C6 H6B 109.5 . . ?
H6A C6 H6B 109.5 . . ?
C5 C6 H6C 109.5 . . ?
H6A C6 H6C 109.5 . . ?
H6B C6 H6C 109.5 . . ?
N3 C9 C10 106.7(2) . . ?
N3 C9 H9 126.7 . . ?
C10 C9 H9 126.7 . . ?
C5 C8 H8A 109.5 . . ?
C5 C8 H8B 109.5 . . ?
H8A C8 H8B 109.5 . . ?
C5 C8 H8C 109.5 . . ?
H8A C8 H8C 109.5 . . ?
H8B C8 H8C 109.5 . . ?
C5 C7 H7A 109.5 . . ?
C5 C7 H7B 109.5 . . ?
H7A C7 H7B 109.5 . . ?
C5 C7 H7C 109.5 . . ?
H7A C7 H7C 109.5 . . ?
H7B C7 H7C 109.5 . . ?
C9 C10 C11 105.8(2) . . ?
C9 C10 H10 127.1 . . ?
C11 C10 H10 127.1 . . ?
N4 C11 C10 110.4(2) . . ?
N4 C11 C12 120.5(2) . . ?
C10 C11 C12 129.1(3) . . ?
C11 C12 C15 110.0(2) . . ?
C11 C12 C14 109.5(2) . . ?
C15 C12 C14 109.3(3) . . ?
C11 C12 C13 109.5(2) . . ?
C15 C12 C13 108.9(2) . . ?
C14 C12 C13 109.8(2) . . ?
C12 C13 H13A 109.5 . . ?
C12 C13 H13B 109.5 . . ?
H13A C13 H13B 109.5 . . ?
C12 C13 H13C 109.5 . . ?
H13A C13 H13C 109.5 . . ?
H13B C13 H13C 109.5 . . ?
C12 C14 H14A 109.5 . . ?
C12 C14 H14B 109.5 . . ?
H14A C14 H14B 109.5 . . ?
C12 C14 H14C 109.5 . . ?
H14A C14 H14C 109.5 . . ?
H14B C14 H14C 109.5 . . ?
C12 C15 H15A 109.5 . . ?
C12 C15 H15B 109.5 . . ?
H15A C15 H15B 109.5 . . ?
C12 C15 H15C 109.5 . . ?
H15A C15 H15C 109.5 . . ?
H15B C15 H15C 109.5 . . ?
N5 C16 C17 123.5(2) . . ?
N5 C16 C1 117.5(2) . . ?
C17 C16 C1 119.0(2) . . ?
C16 C17 C18 118.3(2) . . ?
C16 C17 H17 120.8 . . ?
C18 C17 H17 120.8 . . ?
C19 C18 C17 118.4(3) . . ?
C19 C18 H18 120.8 . . ?
C17 C18 H18 120.8 . . ?
C18 C19 C20 120.4(3) . . ?
C18 C19 H19 119.8 . . ?
C20 C19 H19 119.8 . . ?
N5 C20 C19 121.5(2) . . ?
N5 C20 C21 117.9(2) . . ?
C19 C20 C21 120.6(2) . . ?
C20 C21 C21 111.3(3) . 3_766 ?
C20 C21 H21A 109.4 . . ?
C21 C21 H21A 109.4 3_766 . ?
C20 C21 H21B 109.4 . . ?
C21 C21 H21B 109.4 3_766 . ?
H21A C21 H21B 108.0 . . ?
N6 C31 C32 179.7(3) . . ?
C31 C32 H32A 109.5 . . ?
C31 C32 H32B 109.5 . . ?
H32A C32 H32B 109.5 . . ?
C31 C32 H32C 109.5 . . ?
H32A C32 H32C 109.5 . . ?
H32B C32 H32C 109.5 . . ?
F3 C41 F1 107.4(3) . . ?
F3 C41 F2 107.3(3) . . ?
F1 C41 F2 107.2(2) . . ?
F3 C41 S1 111.8(2) . . ?
F1 C41 S1 112.1(2) . . ?
F2 C41 S1 110.9(2) . . ?

loop_
_geom_bond_atom_site_label_1
_geom_bond_atom_site_label_2
_geom_bond_distance
_geom_bond_site_symmetry_2
_geom_bond_publ_flag
Cu1 N6 1.887(2) . ?
Cu1 N2 2.073(2) . ?
Cu1 N5 2.083(2) . ?
Cu1 N4 2.123(2) . ?
C1 N1 1.441(3) . ?
C1 N3 1.456(3) . ?
C1 C16 1.529(4) . ?
C1 H1 1.0000 . ?
S1 O3 1.429(2) . ?
S1 O1 1.443(2) . ?
S1 O2 1.448(2) . ?
S1 C41 1.813(3) . ?
F1 C41 1.329(3) . ?
N1 C2 1.356(4) . ?
N1 N2 1.369(3) . ?
F2 C41 1.344(4) . ?
C2 C3 1.360(4) . ?
C2 H2 0.9500 . ?
N2 C4 1.343(3) . ?
F3 C41 1.320(4) . ?
C3 C4 1.403(4) . ?
C3 H3 0.9500 . ?
N3 C9 1.347(3) . ?
N3 N4 1.367(3) . ?
N4 C11 1.337(3) . ?
C4 C5 1.509(4) . ?
N5 C20 1.347(3) . ?
N5 C16 1.354(3) . ?
C5 C6 1.526(5) . ?
C5 C7 1.535(4) . ?
C5 C8 1.535(4) . ?
N6 C31 1.145(4) . ?
C6 H6A 0.9800 . ?
C6 H6B 0.9800 . ?
C6 H6C 0.9800 . ?
C9 C10 1.378(4) . ?
C9 H9 0.9500 . ?
C8 H8A 0.9800 . ?
C8 H8B 0.9800 . ?
C8 H8C 0.9800 . ?
C7 H7A 0.9800 . ?
C7 H7B 0.9800 . ?
C7 H7C 0.9800 . ?
C10 C11 1.405(4) . ?
C10 H10 0.9500 . ?
C11 C12 1.514(4) . ?
C12 C15 1.532(4) . ?
C12 C14 1.541(4) . ?
C12 C13 1.542(4) . ?
C13 H13A 0.9800 . ?
C13 H13B 0.9800 . ?
C13 H13C 0.9800 . ?
C14 H14A 0.9800 . ?
C14 H14B 0.9800 . ?
C14 H14C 0.9800 . ?
C15 H15A 0.9800 . ?
C15 H15B 0.9800 . ?
C15 H15C 0.9800 . ?
C16 C17 1.379(4) . ?
C17 C18 1.399(4) . ?
C17 H17 0.9500 . ?
C18 C19 1.374(4) . ?
C18 H18 0.9500 . ?
C19 C20 1.391(4) . ?
C19 H19 0.9500 . ?
C20 C21 1.511(4) . ?
C21 C21 1.542(5) 3_766 ?
C21 H21A 0.9900 . ?
C21 H21B 0.9900 . ?
C31 C32 1.459(4) . ?
C32 H32A 0.9800 . ?
C32 H32B 0.9800 . ?
C32 H32C 0.9800 . ?

loop_
_geom_hbond_atom_site_label_D
_geom_hbond_atom_site_label_H
_geom_hbond_atom_site_label_A
_geom_hbond_distance_DH
_geom_hbond_distance_HA
_geom_hbond_distance_DA
_geom_hbond_angle_DHA
_geom_hbond_site_symmetry_A
_geom_hbond_publ_flag
C1 H1 O1 1.00 2.60 3.461(4) 144.3 4_565 yes
C1 H1 O2 1.00 2.47 3.418(4) 157.1 4_565 yes
C17 H17 O2 0.95 2.32 3.208(3) 156.0 4_565 yes
C21 H21A F3 0.99 2.45 3.016(3) 116.2 . yes
C32 H32A O3 0.98 2.25 3.225(4) 171.6 4_575 yes

loop_
_geom_torsion_atom_site_label_1
_geom_torsion_atom_site_label_2
_geom_torsion_atom_site_label_3
_geom_torsion_atom_site_label_4
_geom_torsion
_geom_torsion_site_symmetry_1
_geom_torsion_site_symmetry_2
_geom_torsion_site_symmetry_3
_geom_torsion_site_symmetry_4
_geom_torsion_publ_flag
N3 C1 N1 C2 -114.6(3) . . . . ?
C16 C1 N1 C2 119.4(3) . . . . ?
N3 C1 N1 N2 63.3(3) . . . . ?
C16 C1 N1 N2 -62.8(3) . . . . ?
N2 N1 C2 C3 0.5(3) . . . . ?
C1 N1 C2 C3 178.5(3) . . . . ?
C2 N1 N2 C4 -0.2(3) . . . . ?
C1 N1 N2 C4 -178.4(2) . . . . ?
C2 N1 N2 Cu1 179.21(18) . . . . ?
C1 N1 N2 Cu1 1.0(3) . . . . ?
N1 C2 C3 C4 -0.5(3) . . . . ?
N1 C1 N3 C9 108.0(3) . . . . ?
C16 C1 N3 C9 -125.0(3) . . . . ?
N1 C1 N3 N4 -71.6(3) . . . . ?
C16 C1 N3 N4 55.5(3) . . . . ?
C9 N3 N4 C11 1.1(3) . . . . ?
C1 N3 N4 C11 -179.3(2) . . . . ?
C9 N3 N4 Cu1 -167.99(18) . . . . ?
C1 N3 N4 Cu1 11.6(3) . . . . ?
N1 N2 C4 C3 -0.1(3) . . . . ?
Cu1 N2 C4 C3 -179.2(2) . . . . ?
N1 N2 C4 C5 179.2(2) . . . . ?
Cu1 N2 C4 C5 0.1(5) . . . . ?
C2 C3 C4 N2 0.4(3) . . . . ?
C2 C3 C4 C5 -178.8(3) . . . . ?
N2 C4 C5 C6 -65.5(4) . . . . ?
C3 C4 C5 C6 113.6(4) . . . . ?
N2 C4 C5 C7 55.5(4) . . . . ?
C3 C4 C5 C7 -125.4(3) . . . . ?
N2 C4 C5 C8 174.7(3) . . . . ?
C3 C4 C5 C8 -6.1(5) . . . . ?
N4 N3 C9 C10 -1.0(3) . . . . ?
C1 N3 C9 C10 179.4(2) . . . . ?
N3 C9 C10 C11 0.5(3) . . . . ?
N3 N4 C11 C10 -0.8(3) . . . . ?
Cu1 N4 C11 C10 162.5(2) . . . . ?
N3 N4 C11 C12 179.2(2) . . . . ?
Cu1 N4 C11 C12 -17.5(5) . . . . ?
C9 C10 C11 N4 0.2(3) . . . . ?
C9 C10 C11 C12 -179.8(3) . . . . ?
N4 C11 C12 C15 -171.5(3) . . . . ?
C10 C11 C12 C15 8.5(4) . . . . ?
N4 C11 C12 C14 -51.5(4) . . . . ?
C10 C11 C12 C14 128.5(3) . . . . ?
N4 C11 C12 C13 68.9(3) . . . . ?
C10 C11 C12 C13 -111.1(3) . . . . ?
C20 N5 C16 C17 -0.4(4) . . . . ?
Cu1 N5 C16 C17 -175.4(2) . . . . ?
C20 N5 C16 C1 178.9(2) . . . . ?
Cu1 N5 C16 C1 3.8(3) . . . . ?
N1 C1 C16 N5 59.3(3) . . . . ?
N3 C1 C16 N5 -66.4(3) . . . . ?
N1 C1 C16 C17 -121.4(3) . . . . ?
N3 C1 C16 C17 112.9(3) . . . . ?
N5 C16 C17 C18 1.3(4) . . . . ?
C1 C16 C17 C18 -177.9(2) . . . . ?
C16 C17 C18 C19 -0.8(4) . . . . ?
C17 C18 C19 C20 -0.6(4) . . . . ?
C16 N5 C20 C19 -1.2(4) . . . . ?
Cu1 N5 C20 C19 173.18(19) . . . . ?
C16 N5 C20 C21 178.2(2) . . . . ?
Cu1 N5 C20 C21 -7.5(3) . . . . ?
C18 C19 C20 N5 1.7(4) . . . . ?
C18 C19 C20 C21 -177.7(3) . . . . ?
N5 C20 C21 C21 -80.5(3) . . . 3_766 ?
C19 C20 C21 C21 98.8(4) . . . 3_766 ?
O3 S1 C41 F3 172.3(2) . . . . ?
O1 S1 C41 F3 -66.7(3) . . . . ?
O2 S1 C41 F3 52.9(3) . . . . ?
O3 S1 C41 F1 51.7(2) . . . . ?
O1 S1 C41 F1 172.7(2) . . . . ?
O2 S1 C41 F1 -67.7(2) . . . . ?
O3 S1 C41 F2 -68.0(2) . . . . ?
O1 S1 C41 F2 53.0(2) . . . . ?
O2 S1 C41 F2 172.6(2) . . . . ?
